data_7014790
loop_
_publ_author_name
'Aleksanyan, D. V.'
'Kozlov, V. A.'
'Nelyubina, Y. V.'
'Lyssenko, K. A.'
'Puntus, L. N.'
'Gutsul, E. I.'
'Shepel, N. E.'
'Vasil'ev, A. A.'
'Petrovskii, P. V.'
'Odinets, I. L.'

_publ_section_title
;
 Synthesis, catalytic activity, and photophysical properties of
 5,6-membered Pd and Pt SCS'-pincer complexes based on
 thiophosphorylated 3-amino(hydroxy)benzoic acid thioanilides.
;
_journal_issue 7
_journal_name_full 'Dalton transactions (Cambridge, England : 2003)'
_journal_page_first 1535
_journal_page_last 1546
_journal_paper_doi 10.1039/c0dt01154a
_journal_volume 40
_journal_year 2011
_chemical_formula_moiety 'C25 H21 N2 P S2'
_chemical_formula_sum 'C25 H21 N2 P S2'
_chemical_formula_weight 444.53
_chemical_name_systematic
;
?
;
_space_group_IT_number 2
_symmetry_cell_setting triclinic
_symmetry_space_group_name_Hall '-P 1'
_symmetry_space_group_name_H-M 'P -1'
_atom_sites_solution_hydrogens mixed
_atom_sites_solution_primary direct
_atom_sites_solution_secondary difmap
_audit_creation_method SHELXL-97
_cell_angle_alpha 77.734(3)
_cell_angle_beta 87.897(4)
_cell_angle_gamma 87.815(4)
_cell_formula_units_Z 2
_cell_length_a 8.6678(14)
_cell_length_b 9.4087(15)
_cell_length_c 13.727(2)
_cell_measurement_reflns_used 2551
_cell_measurement_temperature 100(2)
_cell_measurement_theta_max 30
_cell_measurement_theta_min 3
_cell_volume 1092.7(3)
_computing_cell_refinement 'APEX2 (Bruker, 2005)'
_computing_data_collection 'APEX2 (Bruker, 2005)'
_computing_data_reduction 'APEX2 (Bruker, 2005)'
_computing_molecular_graphics 'SHELXTL ver. 5.1 (Sheldrick, 1998b)'
_computing_publication_material 'SHELXTL ver. 5.1 (Sheldrick, 1998b)'
_computing_structure_refinement 'SHELXTL ver. 5.1 (Sheldrick, 1998b)'
_computing_structure_solution 'SHELXTL ver. 5.1 (Sheldrick, 1998b)'
_diffrn_ambient_temperature 100(2)
_diffrn_measured_fraction_theta_full 0.994
_diffrn_measured_fraction_theta_max 0.994
_diffrn_measurement_device_type 'Bruker SMART APEX2 CCD area detector'
_diffrn_measurement_method 'phi and omega scans'
_diffrn_radiation_monochromator graphite
_diffrn_radiation_source 'fine-focus sealed tube'
_diffrn_radiation_type MoK\a
_diffrn_radiation_wavelength 0.71073
_diffrn_reflns_av_R_equivalents 0.0296
_diffrn_reflns_av_sigmaI/netI 0.0422
_diffrn_reflns_limit_h_max 11
_diffrn_reflns_limit_h_min -11
_diffrn_reflns_limit_k_max 12
_diffrn_reflns_limit_k_min -12
_diffrn_reflns_limit_l_max 18
_diffrn_reflns_limit_l_min -18
_diffrn_reflns_number 13017
_diffrn_reflns_theta_full 29.00
_diffrn_reflns_theta_max 29.00
_diffrn_reflns_theta_min 2.22
_exptl_absorpt_coefficient_mu 0.332
_exptl_absorpt_correction_T_max 0.971
_exptl_absorpt_correction_T_min 0.886
_exptl_absorpt_correction_type multi-scan
_exptl_absorpt_process_details 'APEX2 (Bruker, 2005)'
_exptl_crystal_colour yellow
_exptl_crystal_density_diffrn 1.351
_exptl_crystal_density_method 'not measured'
_exptl_crystal_description needle
_exptl_crystal_F_000 464
_exptl_crystal_size_max 0.35
_exptl_crystal_size_mid 0.09
_exptl_crystal_size_min 0.07
_refine_diff_density_max 0.465
_refine_diff_density_min -0.346
_refine_diff_density_rms 0.061
_refine_ls_extinction_method none
_refine_ls_goodness_of_fit_ref 1.004
_refine_ls_hydrogen_treatment constr
_refine_ls_matrix_type full
_refine_ls_number_parameters 271
_refine_ls_number_reflns 5781
_refine_ls_number_restraints 0
_refine_ls_restrained_S_all 1.004
_refine_ls_R_factor_all 0.0473
_refine_ls_R_factor_gt 0.0367
_refine_ls_shift/su_max 0.001
_refine_ls_shift/su_mean 0.000
_refine_ls_structure_factor_coef Fsqd
_refine_ls_weighting_details 'calc w=1/[\s^2^(Fo^2^)+(0.0435P)^2^+0.3975P] where P=(Fo^2^+2Fc^2^)/3'
_refine_ls_weighting_scheme calc
_refine_ls_wR_factor_gt 0.0864
_refine_ls_wR_factor_ref 0.0922
_reflns_number_gt 4762
_reflns_number_total 5781
_reflns_threshold_expression I>2/s(I)
_cod_data_source_file C0DT01154A.TXT
_cod_data_source_block 3
_cod_depositor_comments
;
The following automatic conversions were performed:
'_symmetry_cell_setting' value 'Triclinic' changed to 'triclinic'
according to '/home/saulius/struct/CIF-dictionaries/cif_core.dic'
dictionary named 'cif_core.dic' version 2.4.1 from 2010-06-29.

Automatic conversion script
Id: cif_fix_enum 1555 2011-01-17 13:19:09Z saulius 
;
_cod_original_cell_volume 1092.6(3)
_cod_database_code 7014790

loop_
_symmetry_equiv_pos_as_xyz
'x, y, z'
'-x, -y, -z'

loop_
_atom_site_label
_atom_site_type_symbol
_atom_site_fract_x
_atom_site_fract_y
_atom_site_fract_z
_atom_site_U_iso_or_equiv
_atom_site_adp_type
_atom_site_occupancy
_atom_site_symmetry_multiplicity
_atom_site_calc_flag
_atom_site_refinement_flags
_atom_site_disorder_assembly
_atom_site_disorder_group
P1 P 0.39800(4) 1.06158(4) -0.20603(3) 0.01275(9) Uani 1 1 d . . .
S1 S 0.28208(4) 1.16201(4) -0.11433(3) 0.01468(9) Uani 1 1 d . . .
S2 S 0.27744(4) 0.34331(4) 0.18862(3) 0.01717(9) Uani 1 1 d . . .
N1 N 0.49221(14) 0.54437(14) 0.16597(9) 0.0147(2) Uani 1 1 d . . .
H1N H 0.5269 0.6312 0.1339 0.018 Uiso 1 1 d R . .
N2 N 0.40930(15) 0.88159(14) -0.16824(9) 0.0158(3) Uani 1 1 d . . .
H2N H 0.5081 0.8306 -0.1817 0.019 Uiso 1 1 d R . .
C1 C 0.28741(17) 0.60536(16) 0.05292(11) 0.0139(3) Uani 1 1 d . . .
C2 C 0.37859(17) 0.69722(16) -0.01789(10) 0.0132(3) Uani 1 1 d . . .
H2A H 0.4878 0.6916 -0.0128 0.016 Uiso 1 1 calc R . .
C3 C 0.31161(17) 0.79637(16) -0.09548(11) 0.0137(3) Uani 1 1 d . . .
C4 C 0.15176(17) 0.80661(17) -0.10271(11) 0.0161(3) Uani 1 1 d . . .
H4A H 0.1054 0.8746 -0.1556 0.019 Uiso 1 1 calc R . .
C5 C 0.06037(17) 0.71659(17) -0.03188(11) 0.0165(3) Uani 1 1 d . . .
H5A H -0.0489 0.7246 -0.0358 0.020 Uiso 1 1 calc R . .
C6 C 0.12739(17) 0.61536(16) 0.04442(11) 0.0155(3) Uani 1 1 d . . .
H6A H 0.0640 0.5524 0.0912 0.019 Uiso 1 1 calc R . .
C7 C 0.32120(17) 1.10320(17) -0.33022(11) 0.0152(3) Uani 1 1 d . . .
C8 C 0.26081(17) 1.24227(17) -0.36972(11) 0.0166(3) Uani 1 1 d . . .
H8A H 0.2548 1.3141 -0.3303 0.020 Uiso 1 1 calc R . .
C9 C 0.20948(19) 1.27521(19) -0.46678(12) 0.0218(3) Uani 1 1 d . . .
H9A H 0.1682 1.3698 -0.4937 0.026 Uiso 1 1 calc R . .
C10 C 0.2181(2) 1.1714(2) -0.52442(12) 0.0271(4) Uani 1 1 d . . .
H10A H 0.1828 1.1946 -0.5908 0.033 Uiso 1 1 calc R . .
C11 C 0.2782(2) 1.0332(2) -0.48538(13) 0.0330(4) Uani 1 1 d . . .
H11A H 0.2842 0.9618 -0.5251 0.040 Uiso 1 1 calc R . .
C12 C 0.3299(2) 0.9987(2) -0.38815(12) 0.0257(4) Uani 1 1 d . . .
H12A H 0.3710 0.9040 -0.3615 0.031 Uiso 1 1 calc R . .
C13 C 0.59827(17) 1.10841(17) -0.22178(11) 0.0148(3) Uani 1 1 d . . .
C14 C 0.65103(19) 1.2100(2) -0.30340(12) 0.0231(4) Uani 1 1 d . . .
H14A H 0.5831 1.2499 -0.3557 0.028 Uiso 1 1 calc R . .
C15 C 0.8031(2) 1.2537(2) -0.30904(13) 0.0303(4) Uani 1 1 d . . .
H15A H 0.8390 1.3238 -0.3649 0.036 Uiso 1 1 calc R . .
C16 C 0.90206(19) 1.1949(2) -0.23312(13) 0.0261(4) Uani 1 1 d . . .
H16A H 1.0063 1.2240 -0.2372 0.031 Uiso 1 1 calc R . .
C17 C 0.84977(19) 1.09382(19) -0.15130(13) 0.0221(3) Uani 1 1 d . . .
H17A H 0.9182 1.0539 -0.0993 0.026 Uiso 1 1 calc R . .
C18 C 0.69829(18) 1.05051(17) -0.14472(12) 0.0185(3) Uani 1 1 d . . .
H18A H 0.6625 0.9818 -0.0881 0.022 Uiso 1 1 calc R . .
C19 C 0.35894(16) 0.50153(16) 0.13762(11) 0.0137(3) Uani 1 1 d . . .
C20 C 0.58769(17) 0.47153(16) 0.24472(11) 0.0154(3) Uani 1 1 d . . .
C21 C 0.52888(19) 0.42756(18) 0.34135(11) 0.0200(3) Uani 1 1 d . . .
H21A H 0.4214 0.4371 0.3556 0.024 Uiso 1 1 calc R . .
C22 C 0.6293(2) 0.36954(19) 0.41673(12) 0.0258(4) Uani 1 1 d . . .
H22A H 0.5901 0.3394 0.4832 0.031 Uiso 1 1 calc R . .
C23 C 0.7860(2) 0.35473(19) 0.39669(13) 0.0262(4) Uani 1 1 d . . .
H23A H 0.8536 0.3147 0.4491 0.031 Uiso 1 1 calc R . .
C24 C 0.8441(2) 0.39830(18) 0.30016(13) 0.0228(3) Uani 1 1 d . . .
H24A H 0.9516 0.3880 0.2861 0.027 Uiso 1 1 calc R . .
C25 C 0.74445(18) 0.45722(17) 0.22375(12) 0.0175(3) Uani 1 1 d . . .
H25A H 0.7838 0.4876 0.1574 0.021 Uiso 1 1 calc R . .

loop_
_atom_site_aniso_label
_atom_site_aniso_U_11
_atom_site_aniso_U_22
_atom_site_aniso_U_33
_atom_site_aniso_U_23
_atom_site_aniso_U_13
_atom_site_aniso_U_12
P1 0.01321(18) 0.01338(18) 0.01101(17) -0.00098(14) -0.00102(13) -0.00043(13)
S1 0.01462(17) 0.01583(18) 0.01353(17) -0.00304(13) 0.00020(13) -0.00051(13)
S2 0.01510(18) 0.01522(18) 0.01929(19) 0.00108(14) -0.00044(14) -0.00307(14)
N1 0.0159(6) 0.0148(6) 0.0121(6) 0.0003(5) -0.0014(5) -0.0026(5)
N2 0.0160(6) 0.0142(6) 0.0157(6) -0.0004(5) 0.0015(5) 0.0014(5)
C1 0.0151(7) 0.0138(7) 0.0135(7) -0.0044(5) -0.0013(5) -0.0004(5)
C2 0.0131(6) 0.0138(7) 0.0132(6) -0.0039(5) -0.0009(5) -0.0009(5)
C3 0.0171(7) 0.0115(7) 0.0130(6) -0.0039(5) -0.0007(5) -0.0007(5)
C4 0.0175(7) 0.0146(7) 0.0168(7) -0.0043(6) -0.0047(6) 0.0029(6)
C5 0.0129(7) 0.0168(7) 0.0207(7) -0.0058(6) -0.0016(6) 0.0006(5)
C6 0.0142(7) 0.0158(7) 0.0169(7) -0.0039(6) -0.0004(5) -0.0023(5)
C7 0.0139(7) 0.0189(7) 0.0123(7) -0.0019(6) -0.0013(5) -0.0014(5)
C8 0.0162(7) 0.0175(7) 0.0157(7) -0.0019(6) -0.0016(6) -0.0021(6)
C9 0.0216(8) 0.0230(8) 0.0177(7) 0.0035(6) -0.0053(6) -0.0015(6)
C10 0.0322(9) 0.0344(10) 0.0138(7) -0.0012(7) -0.0074(7) -0.0036(8)
C11 0.0516(12) 0.0305(10) 0.0197(8) -0.0107(7) -0.0112(8) 0.0029(9)
C12 0.0368(10) 0.0221(8) 0.0188(8) -0.0055(7) -0.0078(7) 0.0052(7)
C13 0.0130(7) 0.0175(7) 0.0139(7) -0.0038(6) -0.0002(5) 0.0011(5)
C14 0.0174(8) 0.0350(10) 0.0144(7) 0.0009(7) -0.0014(6) -0.0045(7)
C15 0.0208(8) 0.0471(12) 0.0206(8) -0.0002(8) 0.0042(7) -0.0127(8)
C16 0.0137(7) 0.0411(11) 0.0268(9) -0.0145(8) 0.0014(6) -0.0021(7)
C17 0.0185(8) 0.0256(9) 0.0249(8) -0.0115(7) -0.0075(6) 0.0053(6)
C18 0.0205(8) 0.0172(7) 0.0175(7) -0.0024(6) -0.0040(6) 0.0013(6)
C19 0.0130(7) 0.0149(7) 0.0134(7) -0.0036(5) 0.0019(5) -0.0013(5)
C20 0.0174(7) 0.0135(7) 0.0158(7) -0.0031(6) -0.0044(6) -0.0018(5)
C21 0.0215(8) 0.0221(8) 0.0159(7) -0.0025(6) 0.0004(6) -0.0017(6)
C22 0.0356(10) 0.0268(9) 0.0132(7) 0.0003(6) -0.0037(7) -0.0026(7)
C23 0.0323(9) 0.0235(9) 0.0220(8) -0.0019(7) -0.0137(7) 0.0033(7)
C24 0.0209(8) 0.0208(8) 0.0276(8) -0.0066(7) -0.0076(7) 0.0027(6)
C25 0.0194(7) 0.0168(7) 0.0171(7) -0.0053(6) -0.0015(6) -0.0009(6)

loop_
_atom_type_symbol
_atom_type_description
_atom_type_scat_dispersion_real
_atom_type_scat_dispersion_imag
_atom_type_scat_source
C C 0.0033 0.0016 'International Tables Vol C Tables 4.2.6.8 and 6.1.1.4'
H H 0.0000 0.0000 'International Tables Vol C Tables 4.2.6.8 and 6.1.1.4'
N N 0.0061 0.0033 'International Tables Vol C Tables 4.2.6.8 and 6.1.1.4'
P P 0.1023 0.0942 'International Tables Vol C Tables 4.2.6.8 and 6.1.1.4'
S S 0.1246 0.1234 'International Tables Vol C Tables 4.2.6.8 and 6.1.1.4'

loop_
_geom_angle_atom_site_label_1
_geom_angle_atom_site_label_2
_geom_angle_atom_site_label_3
_geom_angle
_geom_angle_site_symmetry_1
_geom_angle_site_symmetry_3
_geom_angle_publ_flag
N2 P1 C13 102.34(7) . . ?
N2 P1 C7 107.99(7) . . ?
C13 P1 C7 105.66(7) . . ?
N2 P1 S1 114.34(5) . . ?
C13 P1 S1 113.26(5) . . ?
C7 P1 S1 112.41(5) . . ?
C19 N1 C20 128.19(13) . . ?
C19 N1 H1N 117.9 . . ?
C20 N1 H1N 113.9 . . ?
C3 N2 P1 126.00(11) . . ?
C3 N2 H2N 113.8 . . ?
P1 N2 H2N 117.8 . . ?
C6 C1 C2 118.80(13) . . ?
C6 C1 C19 120.34(13) . . ?
C2 C1 C19 120.84(13) . . ?
C3 C2 C1 120.81(14) . . ?
C3 C2 H2A 119.6 . . ?
C1 C2 H2A 119.6 . . ?
C2 C3 C4 119.96(14) . . ?
C2 C3 N2 118.62(13) . . ?
C4 C3 N2 121.37(13) . . ?
C3 C4 C5 119.49(14) . . ?
C3 C4 H4A 120.3 . . ?
C5 C4 H4A 120.3 . . ?
C6 C5 C4 120.55(14) . . ?
C6 C5 H5A 119.7 . . ?
C4 C5 H5A 119.7 . . ?
C5 C6 C1 120.36(14) . . ?
C5 C6 H6A 119.8 . . ?
C1 C6 H6A 119.8 . . ?
C12 C7 C8 119.88(14) . . ?
C12 C7 P1 119.84(12) . . ?
C8 C7 P1 120.18(12) . . ?
C9 C8 C7 119.74(15) . . ?
C9 C8 H8A 120.1 . . ?
C7 C8 H8A 120.1 . . ?
C10 C9 C8 120.40(16) . . ?
C10 C9 H9A 119.8 . . ?
C8 C9 H9A 119.8 . . ?
C9 C10 C11 119.97(15) . . ?
C9 C10 H10A 120.0 . . ?
C11 C10 H10A 120.0 . . ?
C10 C11 C12 120.18(17) . . ?
C10 C11 H11A 119.9 . . ?
C12 C11 H11A 119.9 . . ?
C7 C12 C11 119.83(16) . . ?
C7 C12 H12A 120.1 . . ?
C11 C12 H12A 120.1 . . ?
C14 C13 C18 119.75(14) . . ?
C14 C13 P1 121.52(11) . . ?
C18 C13 P1 118.45(12) . . ?
C13 C14 C15 120.19(15) . . ?
C13 C14 H14A 119.9 . . ?
C15 C14 H14A 119.9 . . ?
C16 C15 C14 119.82(16) . . ?
C16 C15 H15A 120.1 . . ?
C14 C15 H15A 120.1 . . ?
C15 C16 C17 120.21(16) . . ?
C15 C16 H16A 119.9 . . ?
C17 C16 H16A 119.9 . . ?
C16 C17 C18 120.37(15) . . ?
C16 C17 H17A 119.8 . . ?
C18 C17 H17A 119.8 . . ?
C17 C18 C13 119.66(15) . . ?
C17 C18 H18A 120.2 . . ?
C13 C18 H18A 120.2 . . ?
N1 C19 C1 114.31(13) . . ?
N1 C19 S2 124.39(11) . . ?
C1 C19 S2 121.27(11) . . ?
C25 C20 C21 120.60(14) . . ?
C25 C20 N1 117.83(13) . . ?
C21 C20 N1 121.33(14) . . ?
C22 C21 C20 118.96(15) . . ?
C22 C21 H21A 120.5 . . ?
C20 C21 H21A 120.5 . . ?
C23 C22 C21 120.95(16) . . ?
C23 C22 H22A 119.5 . . ?
C21 C22 H22A 119.5 . . ?
C24 C23 C22 119.89(15) . . ?
C24 C23 H23A 120.1 . . ?
C22 C23 H23A 120.1 . . ?
C23 C24 C25 119.74(16) . . ?
C23 C24 H24A 120.1 . . ?
C25 C24 H24A 120.1 . . ?
C20 C25 C24 119.86(15) . . ?
C20 C25 H25A 120.1 . . ?
C24 C25 H25A 120.1 . . ?

loop_
_geom_bond_atom_site_label_1
_geom_bond_atom_site_label_2
_geom_bond_distance
_geom_bond_site_symmetry_2
_geom_bond_publ_flag
P1 N2 1.6626(13) . ?
P1 C13 1.8013(15) . ?
P1 C7 1.8117(15) . ?
P1 S1 1.9563(6) . ?
S2 C19 1.6752(15) . ?
N1 C19 1.3354(19) . ?
N1 C20 1.4251(19) . ?
N1 H1N 0.8987 . ?
N2 C3 1.4166(19) . ?
N2 H2N 0.9961 . ?
C1 C6 1.394(2) . ?
C1 C2 1.398(2) . ?
C1 C19 1.488(2) . ?
C2 C3 1.387(2) . ?
C2 H2A 0.9500 . ?
C3 C4 1.391(2) . ?
C4 C5 1.391(2) . ?
C4 H4A 0.9500 . ?
C5 C6 1.386(2) . ?
C5 H5A 0.9500 . ?
C6 H6A 0.9500 . ?
C7 C12 1.388(2) . ?
C7 C8 1.395(2) . ?
C8 C9 1.388(2) . ?
C8 H8A 0.9500 . ?
C9 C10 1.380(2) . ?
C9 H9A 0.9500 . ?
C10 C11 1.387(3) . ?
C10 H10A 0.9500 . ?
C11 C12 1.391(2) . ?
C11 H11A 0.9500 . ?
C12 H12A 0.9500 . ?
C13 C14 1.385(2) . ?
C13 C18 1.398(2) . ?
C14 C15 1.391(2) . ?
C14 H14A 0.9500 . ?
C15 C16 1.383(2) . ?
C15 H15A 0.9500 . ?
C16 C17 1.383(2) . ?
C16 H16A 0.9500 . ?
C17 C18 1.384(2) . ?
C17 H17A 0.9500 . ?
C18 H18A 0.9500 . ?
C20 C25 1.386(2) . ?
C20 C21 1.387(2) . ?
C21 C22 1.384(2) . ?
C21 H21A 0.9500 . ?
C22 C23 1.383(3) . ?
C22 H22A 0.9500 . ?
C23 C24 1.383(3) . ?
C23 H23A 0.9500 . ?
C24 C25 1.391(2) . ?
C24 H24A 0.9500 . ?
C25 H25A 0.9500 . ?

loop_
_geom_torsion_atom_site_label_1
_geom_torsion_atom_site_label_2
_geom_torsion_atom_site_label_3
_geom_torsion_atom_site_label_4
_geom_torsion
_geom_torsion_site_symmetry_1
_geom_torsion_site_symmetry_2
_geom_torsion_site_symmetry_3
_geom_torsion_site_symmetry_4
_geom_torsion_publ_flag
C13 P1 N2 C3 141.82(12) . . . . ?
C7 P1 N2 C3 -106.99(13) . . . . ?
S1 P1 N2 C3 18.95(14) . . . . ?
C6 C1 C2 C3 -0.2(2) . . . . ?
C19 C1 C2 C3 -178.46(13) . . . . ?
C1 C2 C3 C4 0.9(2) . . . . ?
C1 C2 C3 N2 -176.71(13) . . . . ?
P1 N2 C3 C2 -128.88(13) . . . . ?
P1 N2 C3 C4 53.57(19) . . . . ?
C2 C3 C4 C5 -0.2(2) . . . . ?
N2 C3 C4 C5 177.34(13) . . . . ?
C3 C4 C5 C6 -1.2(2) . . . . ?
C4 C5 C6 C1 1.9(2) . . . . ?
C2 C1 C6 C5 -1.2(2) . . . . ?
C19 C1 C6 C5 177.08(14) . . . . ?
N2 P1 C7 C12 -20.60(15) . . . . ?
C13 P1 C7 C12 88.32(14) . . . . ?
S1 P1 C7 C12 -147.67(12) . . . . ?
N2 P1 C7 C8 162.79(12) . . . . ?
C13 P1 C7 C8 -88.29(13) . . . . ?
S1 P1 C7 C8 35.72(14) . . . . ?
C12 C7 C8 C9 0.1(2) . . . . ?
P1 C7 C8 C9 176.72(12) . . . . ?
C7 C8 C9 C10 -0.1(2) . . . . ?
C8 C9 C10 C11 0.0(3) . . . . ?
C9 C10 C11 C12 0.1(3) . . . . ?
C8 C7 C12 C11 0.0(3) . . . . ?
P1 C7 C12 C11 -176.66(15) . . . . ?
C10 C11 C12 C7 0.0(3) . . . . ?
N2 P1 C13 C14 137.35(14) . . . . ?
C7 P1 C13 C14 24.41(15) . . . . ?
S1 P1 C13 C14 -99.06(14) . . . . ?
N2 P1 C13 C18 -48.81(13) . . . . ?
C7 P1 C13 C18 -161.75(12) . . . . ?
S1 P1 C13 C18 74.78(13) . . . . ?
C18 C13 C14 C15 0.4(3) . . . . ?
P1 C13 C14 C15 174.13(14) . . . . ?
C13 C14 C15 C16 0.3(3) . . . . ?
C14 C15 C16 C17 -0.6(3) . . . . ?
C15 C16 C17 C18 0.1(3) . . . . ?
C16 C17 C18 C13 0.6(2) . . . . ?
C14 C13 C18 C17 -0.8(2) . . . . ?
P1 C13 C18 C17 -174.79(12) . . . . ?
C20 N1 C19 C1 179.10(13) . . . . ?
C20 N1 C19 S2 -2.6(2) . . . . ?
C6 C1 C19 N1 -149.88(14) . . . . ?
C2 C1 C19 N1 28.4(2) . . . . ?
C6 C1 C19 S2 31.74(19) . . . . ?
C2 C1 C19 S2 -150.01(12) . . . . ?
C19 N1 C20 C25 131.67(16) . . . . ?
C19 N1 C20 C21 -53.9(2) . . . . ?
C25 C20 C21 C22 0.2(2) . . . . ?
N1 C20 C21 C22 -174.04(15) . . . . ?
C20 C21 C22 C23 -0.2(3) . . . . ?
C21 C22 C23 C24 0.0(3) . . . . ?
C22 C23 C24 C25 0.2(3) . . . . ?
C21 C20 C25 C24 0.0(2) . . . . ?
N1 C20 C25 C24 174.43(14) . . . . ?
C23 C24 C25 C20 -0.2(2) . . . . ?

loop_
_cod_related_entry_id
_cod_related_entry_database
_cod_related_entry_code
1 ChemSpider 26947616
